data_2211071
loop_
_publ_author_name
'Kai-Huang Zou'
'Li-Xue Zhang'
'Jian-Yu Jin'
'Hong-Ping Xiao'
'Jing Zhang'

_publ_section_title 5-(3-Hydroxypropyl)-4-(3-phenylallylideneamino)-2,4-dihydro-1,2,4-triazole-3-thione
_journal_coeditor_code IS2073
_journal_issue 11
_journal_name_full 'Acta Crystallographica Section E'
_journal_page_first o4999
_journal_page_last o5000
_journal_paper_doi 10.1107/S1600536806041602
_journal_volume 62
_journal_year 2006
_chemical_formula_iupac 'C14 H16 N4 O S'
_chemical_formula_moiety 'C14 H16 N4 O S'
_chemical_formula_sum 'C14 H16 N4 O S'
_chemical_formula_weight 288.37
_chemical_name_systematic
;
5-(3-Hydroxypropyl)-4-(3-phenylallylideneamino)-2,4-
dihydro-1,2,4-triazole-3-thione
;
_space_group_IT_number 19
_symmetry_cell_setting orthorhombic
_symmetry_space_group_name_Hall 'P 2ac 2ab'
_symmetry_space_group_name_H-M 'P 21 21 21'
_atom_sites_solution_hydrogens geom
_atom_sites_solution_primary direct
_atom_sites_solution_secondary difmap
_audit_creation_method SHELXL-97
_cell_angle_alpha 90.00
_cell_angle_beta 90.00
_cell_angle_gamma 90.00
_cell_formula_units_Z 4
_cell_length_a 5.1234(4)
_cell_length_b 10.5317(9)
_cell_length_c 26.674(2)
_cell_measurement_reflns_used 2479
_cell_measurement_temperature 298(2)
_cell_measurement_theta_max 24.12
_cell_measurement_theta_min 2.86
_cell_volume 1439.3(2)
_computing_cell_refinement 'SAINT (Bruker, 2002)'
_computing_data_collection 'SMART (Bruker, 2002)'
_computing_data_reduction SAINT
_computing_molecular_graphics 'SHELXTL (Bruker, 2002)'
_computing_publication_material SHELXL97
_computing_structure_refinement 'SHELXL97 (Sheldrick, 1997)'
_computing_structure_solution 'SHELXS97 (Sheldrick, 1997)'
_diffrn_ambient_temperature 298(2)
_diffrn_measured_fraction_theta_full 0.999
_diffrn_measured_fraction_theta_max 0.999
_diffrn_measurement_device_type 'Bruker APEX area-detector'
_diffrn_measurement_method '\f and \w'
_diffrn_radiation_monochromator graphite
_diffrn_radiation_source 'fine-focus sealed tube'
_diffrn_radiation_type MoK\a
_diffrn_radiation_wavelength 0.71073
_diffrn_reflns_av_R_equivalents 0.0243
_diffrn_reflns_av_sigmaI/netI 0.0306
_diffrn_reflns_limit_h_max 6
_diffrn_reflns_limit_h_min -6
_diffrn_reflns_limit_k_max 12
_diffrn_reflns_limit_k_min -12
_diffrn_reflns_limit_l_max 32
_diffrn_reflns_limit_l_min -16
_diffrn_reflns_number 7665
_diffrn_reflns_theta_full 25.23
_diffrn_reflns_theta_max 25.23
_diffrn_reflns_theta_min 2.08
_diffrn_standards_number 0
_exptl_absorpt_coefficient_mu 0.226
_exptl_absorpt_correction_T_max 0.9584
_exptl_absorpt_correction_T_min 0.9311
_exptl_absorpt_correction_type multi-scan
_exptl_absorpt_process_details '(SADABS; Bruker, 2002)'
_exptl_crystal_colour Colorless
_exptl_crystal_density_diffrn 1.331
_exptl_crystal_density_method 'not measured'
_exptl_crystal_description Block
_exptl_crystal_F_000 608
_exptl_crystal_size_max 0.32
_exptl_crystal_size_mid 0.23
_exptl_crystal_size_min 0.18
_refine_diff_density_max 0.230
_refine_diff_density_min -0.174
_refine_ls_abs_structure_details 'Flack (1983), 1038 Friedel pairs'
_refine_ls_abs_structure_Flack 0.15(12)
_refine_ls_extinction_method none
_refine_ls_goodness_of_fit_ref 1.209
_refine_ls_hydrogen_treatment constr
_refine_ls_matrix_type full
_refine_ls_number_parameters 182
_refine_ls_number_reflns 2585
_refine_ls_number_restraints 0
_refine_ls_restrained_S_all 1.209
_refine_ls_R_factor_all 0.0550
_refine_ls_R_factor_gt 0.0515
_refine_ls_shift/su_max 0.001
_refine_ls_shift/su_mean 0.000
_refine_ls_structure_factor_coef Fsqd
_refine_ls_weighting_details 'calc w=1/[\s^2^(Fo^2^)+(0.052P)^2^+0.2013P] where P=(Fo^2^+2Fc^2^)/3'
_refine_ls_weighting_scheme calc
_refine_ls_wR_factor_gt 0.1147
_refine_ls_wR_factor_ref 0.1165
_reflns_number_gt 2446
_reflns_number_total 2585
_reflns_threshold_expression I>2\s(I)
_cod_data_source_file is2073.cif
_cod_data_source_block I
_cod_database_code 2211071
_cod_database_fobs_code 2211071

loop_
_symmetry_equiv_pos_as_xyz
'x, y, z'
'-x+1/2, -y, z+1/2'
'-x, y+1/2, -z+1/2'
'x+1/2, -y+1/2, -z'

loop_
_atom_site_type_symbol
_atom_site_label
_atom_site_fract_x
_atom_site_fract_y
_atom_site_fract_z
_atom_site_U_iso_or_equiv
_atom_site_adp_type
_atom_site_calc_flag
_atom_site_refinement_flags
_atom_site_occupancy
S S1 0.7975(2) 0.63797(7) 0.90517(3) 0.0713(3) Uani d . 1
O O1 0.7438(4) -0.10384(17) 0.96798(8) 0.0615(6) Uani d . 1
H H1 0.7725 -0.1785 0.9612 0.092 Uiso calc R 1
N N1 0.4552(4) 0.3405(2) 0.96171(8) 0.0448(6) Uani d . 1
N N2 0.5078(5) 0.4680(2) 0.95623(8) 0.0461(6) Uani d . 1
H H2 0.4273 0.5260 0.9729 0.055 Uiso calc R 1
N N3 0.7675(4) 0.37506(18) 0.90671(7) 0.0401(5) Uani d . 1
N N4 0.9301(5) 0.3365(2) 0.86786(8) 0.0494(6) Uani d . 1
C C1 0.4921(6) -0.0693(3) 0.95000(12) 0.0537(8) Uani d . 1
H H1A 0.3588 -0.1135 0.9690 0.064 Uiso calc R 1
H H1B 0.4749 -0.0935 0.9151 0.064 Uiso calc R 1
C C2 0.4563(6) 0.0714(3) 0.95527(11) 0.0491(7) Uani d . 1
H H2A 0.4871 0.0951 0.9899 0.059 Uiso calc R 1
H H2B 0.2769 0.0927 0.9472 0.059 Uiso calc R 1
C C3 0.6376(5) 0.1482(2) 0.92165(10) 0.0463(6) Uani d . 1
H H3A 0.8165 0.1221 0.9277 0.056 Uiso calc R 1
H H3B 0.5968 0.1303 0.8868 0.056 Uiso calc R 1
C C4 0.6141(5) 0.2868(2) 0.93066(9) 0.0390(6) Uani d . 1
C C5 0.6921(6) 0.4937(2) 0.92329(10) 0.0452(6) Uani d . 1
C C6 1.1152(6) 0.4094(3) 0.85478(10) 0.0482(7) Uani d . 1
H H6 1.1436 0.4843 0.8724 0.058 Uiso calc R 1
C C7 1.2807(6) 0.3783(3) 0.81345(10) 0.0504(7) Uani d . 1
H H7 1.2574 0.3007 0.7974 0.060 Uiso calc R 1
C C8 1.4665(6) 0.4557(3) 0.79700(11) 0.0522(7) Uani d . 1
H H8 1.4909 0.5296 0.8155 0.063 Uiso calc R 1
C C9 1.6370(6) 0.4401(3) 0.75381(11) 0.0495(7) Uani d . 1
C C10 1.6324(7) 0.3349(3) 0.72307(12) 0.0708(10) Uani d . 1
H H10 1.5182 0.2688 0.7303 0.085 Uiso calc R 1
C C11 1.7921(8) 0.3260(4) 0.68224(13) 0.0844(12) Uani d . 1
H H11 1.7840 0.2539 0.6622 0.101 Uiso calc R 1
C C12 1.9609(8) 0.4191(4) 0.67040(13) 0.0754(11) Uani d . 1
H H12 2.0677 0.4118 0.6424 0.091 Uiso calc R 1
C C13 1.9731(8) 0.5248(4) 0.70032(14) 0.0792(11) Uani d . 1
H H13 2.0881 0.5902 0.6925 0.095 Uiso calc R 1
C C14 1.8151(7) 0.5343(3) 0.74198(13) 0.0661(9) Uani d . 1
H H14 1.8283 0.6053 0.7625 0.079 Uiso calc R 1

loop_
_atom_site_aniso_label
_atom_site_aniso_U_11
_atom_site_aniso_U_22
_atom_site_aniso_U_33
_atom_site_aniso_U_12
_atom_site_aniso_U_13
_atom_site_aniso_U_23
S1 0.1042(7) 0.0380(4) 0.0717(5) -0.0034(4) 0.0346(5) -0.0056(3)
O1 0.0741(14) 0.0407(10) 0.0697(14) 0.0065(10) -0.0239(12) -0.0149(10)
N1 0.0490(13) 0.0433(13) 0.0422(12) 0.0038(11) 0.0070(11) -0.0035(10)
N2 0.0544(14) 0.0403(13) 0.0436(12) 0.0073(11) 0.0115(12) -0.0077(10)
N3 0.0456(12) 0.0389(11) 0.0358(11) 0.0059(10) 0.0074(10) -0.0024(9)
N4 0.0565(14) 0.0450(13) 0.0468(13) 0.0015(11) 0.0151(11) -0.0034(10)
C1 0.0551(19) 0.0459(17) 0.0601(19) -0.0070(14) -0.0018(15) -0.0088(13)
C2 0.0438(16) 0.0464(16) 0.0570(17) 0.0003(13) 0.0012(14) -0.0050(13)
C3 0.0501(15) 0.0456(15) 0.0432(14) 0.0055(13) 0.0043(13) -0.0033(12)
C4 0.0406(14) 0.0421(14) 0.0344(13) 0.0044(12) 0.0009(12) -0.0024(11)
C5 0.0538(16) 0.0430(14) 0.0388(13) 0.0058(13) 0.0038(13) -0.0056(11)
C6 0.0530(18) 0.0505(16) 0.0410(15) 0.0051(14) 0.0018(14) -0.0018(12)
C7 0.0554(18) 0.0510(15) 0.0448(15) 0.0000(15) 0.0082(13) -0.0029(12)
C8 0.0558(18) 0.0489(16) 0.0520(17) 0.0052(15) 0.0043(14) -0.0002(13)
C9 0.0465(16) 0.0541(17) 0.0479(16) 0.0057(13) 0.0043(14) 0.0069(13)
C10 0.075(2) 0.065(2) 0.072(2) -0.0139(19) 0.0265(19) -0.0110(17)
C11 0.095(3) 0.085(3) 0.073(2) -0.010(2) 0.033(2) -0.0222(19)
C12 0.079(3) 0.088(3) 0.060(2) 0.011(2) 0.029(2) 0.0066(19)
C13 0.074(2) 0.075(3) 0.088(3) 0.002(2) 0.032(2) 0.020(2)
C14 0.069(2) 0.0577(18) 0.072(2) 0.0010(17) 0.0163(18) 0.0040(16)

loop_
_atom_type_symbol
_atom_type_description
_atom_type_scat_dispersion_real
_atom_type_scat_dispersion_imag
_atom_type_scat_source
C C 0.0033 0.0016 'International Tables Vol C Tables 4.2.6.8 and 6.1.1.4'
H H 0.0000 0.0000 'International Tables Vol C Tables 4.2.6.8 and 6.1.1.4'
N N 0.0061 0.0033 'International Tables Vol C Tables 4.2.6.8 and 6.1.1.4'
O O 0.0106 0.0060 'International Tables Vol C Tables 4.2.6.8 and 6.1.1.4'
S S 0.1246 0.1234 'International Tables Vol C Tables 4.2.6.8 and 6.1.1.4'

loop_
_geom_angle_atom_site_label_1
_geom_angle_atom_site_label_2
_geom_angle_atom_site_label_3
_geom_angle
_geom_angle_publ_flag
C1 O1 H1 109.5 ?
C4 N1 N2 103.6(2) yes
C5 N2 N1 114.2(2) ?
C5 N2 H2 122.9 ?
N1 N2 H2 122.9 ?
C4 N3 C5 107.6(2) yes
C4 N3 N4 119.5(2) yes
C5 N3 N4 132.1(2) yes
C6 N4 N3 118.4(2) yes
O1 C1 C2 109.4(2) yes
O1 C1 H1A 109.8 ?
C2 C1 H1A 109.8 ?
O1 C1 H1B 109.8 ?
C2 C1 H1B 109.8 ?
H1A C1 H1B 108.2 ?
C1 C2 C3 113.3(2) ?
C1 C2 H2A 108.9 ?
C3 C2 H2A 108.9 ?
C1 C2 H2B 108.9 ?
C3 C2 H2B 108.9 ?
H2A C2 H2B 107.7 ?
C4 C3 C2 112.2(2) ?
C4 C3 H3A 109.2 ?
C2 C3 H3A 109.2 ?
C4 C3 H3B 109.2 ?
C2 C3 H3B 109.2 ?
H3A C3 H3B 107.9 ?
N1 C4 N3 111.3(2) yes
N1 C4 C3 125.8(2) n
N3 C4 C3 122.9(2) n
N2 C5 N3 103.2(2) ?
N2 C5 S1 127.3(2) yes
N3 C5 S1 129.4(2) yes
N4 C6 C7 121.1(3) ?
N4 C6 H6 119.4 ?
C7 C6 H6 119.4 ?
C8 C7 C6 122.7(3) ?
C8 C7 H7 118.7 ?
C6 C7 H7 118.7 ?
C7 C8 C9 128.5(3) ?
C7 C8 H8 115.7 ?
C9 C8 H8 115.7 ?
C10 C9 C14 116.8(3) ?
C10 C9 C8 123.5(3) ?
C14 C9 C8 119.7(3) ?
C11 C10 C9 121.3(3) ?
C11 C10 H10 119.3 ?
C9 C10 H10 119.3 ?
C12 C11 C10 121.5(3) ?
C12 C11 H11 119.3 ?
C10 C11 H11 119.3 ?
C11 C12 C13 119.0(3) ?
C11 C12 H12 120.5 ?
C13 C12 H12 120.5 ?
C12 C13 C14 120.1(4) ?
C12 C13 H13 120.0 ?
C14 C13 H13 120.0 ?
C13 C14 C9 121.3(3) ?
C13 C14 H14 119.4 ?
C9 C14 H14 119.4 ?

loop_
_geom_bond_atom_site_label_1
_geom_bond_atom_site_label_2
_geom_bond_distance
_geom_bond_publ_flag
S1 C5 1.684(3) yes
O1 C1 1.423(4) yes
O1 H1 0.8200 n
N1 C4 1.292(3) yes
N1 N2 1.378(3) yes
N2 C5 1.318(3) yes
N2 H2 0.8600 ?
N3 C4 1.375(3) yes
N3 C5 1.380(3) yes
N3 N4 1.390(3) yes
N4 C6 1.269(4) yes
C1 C2 1.500(4) ?
C1 H1A 0.9700 ?
C1 H1B 0.9700 ?
C2 C3 1.524(4) ?
C2 H2A 0.9700 ?
C2 H2B 0.9700 ?
C3 C4 1.484(3) ?
C3 H3A 0.9700 ?
C3 H3B 0.9700 ?
C6 C7 1.429(4) ?
C6 H6 0.9300 ?
C7 C8 1.328(4) ?
C7 H7 0.9300 ?
C8 C9 1.455(4) ?
C8 H8 0.9300 ?
C9 C10 1.378(4) ?
C9 C14 1.384(4) ?
C10 C11 1.366(4) ?
C10 H10 0.9300 ?
C11 C12 1.345(5) ?
C11 H11 0.9300 ?
C12 C13 1.372(5) ?
C12 H12 0.9300 ?
C13 C14 1.379(5) ?
C13 H13 0.9300 ?
C14 H14 0.9300 ?

loop_
_geom_hbond_atom_site_label_D
_geom_hbond_atom_site_label_H
_geom_hbond_atom_site_label_A
_geom_hbond_site_symmetry_A
_geom_hbond_distance_DH
_geom_hbond_distance_HA
_geom_hbond_distance_DA
_geom_hbond_angle_DHA
O1 H1 S1 1_545 0.82 2.45 3.206(2) 154
N2 H2 O1 4_457 0.86 2.01 2.821(3) 157

loop_
_geom_torsion_atom_site_label_1
_geom_torsion_atom_site_label_2
_geom_torsion_atom_site_label_3
_geom_torsion_atom_site_label_4
_geom_torsion
_geom_torsion_publ_flag
C4 N1 N2 C5 -0.1(3) n
C4 N3 N4 C6 -162.4(2) yes
C5 N3 N4 C6 29.2(4) yes
O1 C1 C2 C3 66.2(3) n
C1 C2 C3 C4 -175.2(2) ?
N2 N1 C4 N3 1.2(3) n
N2 N1 C4 C3 -179.9(2) ?
C5 N3 C4 N1 -1.8(3) ?
N4 N3 C4 N1 -172.8(2) ?
C5 N3 C4 C3 179.2(2) ?
N4 N3 C4 C3 8.2(4) ?
C2 C3 C4 N1 -2.2(4) ?
C2 C3 C4 N3 176.5(2) ?
N1 N2 C5 N3 -0.9(3) ?
N1 N2 C5 S1 177.1(2) ?
C4 N3 C5 N2 1.6(3) ?
N4 N3 C5 N2 171.0(2) ?
C4 N3 C5 S1 -176.4(2) n
N4 N3 C5 S1 -7.0(4) n
N3 N4 C6 C7 -176.7(2) ?
N4 C6 C7 C8 176.1(3) ?
C6 C7 C8 C9 -175.8(3) ?
C7 C8 C9 C10 -1.8(5) ?
C7 C8 C9 C14 178.1(3) ?
C14 C9 C10 C11 -1.5(5) ?
C8 C9 C10 C11 178.4(3) ?
C9 C10 C11 C12 0.2(6) ?
C10 C11 C12 C13 0.4(6) ?
C11 C12 C13 C14 0.4(6) ?
C12 C13 C14 C9 -1.8(6) ?
C10 C9 C14 C13 2.3(5) ?
C8 C9 C14 C13 -177.6(3) ?

loop_
_cod_related_entry_id
_cod_related_entry_database
_cod_related_entry_code
1 ChemSpider 30655090
